data_4075042
loop_
_publ_author_name
'Song, Li-Cheng'
'Cheng, Jia'
'Yan, Jing'
'Wang, Hu-Ting'
'Liu, Xu-Feng'
'Hu, Qing-Mei'

_publ_section_title
;
 Two Novel Bridgehead-C-Substituted Diiron Propanedithiolate Complexes as
 Active Site Models for Fe-Only Hydrogenases
;
_journal_issue 7
_journal_name_full Organometallics
_journal_page_first 1544
_journal_paper_doi 10.1021/om060004y
_journal_volume 25
_journal_year 2006
_chemical_formula_sum 'C62.5 H46.5 Cl0.5 Fe6 O18 P3 S3'
_chemical_formula_weight 1627.41
_chemical_name_systematic
; 
 ? 
;
_space_group_IT_number 2
_symmetry_cell_setting triclinic
_symmetry_space_group_name_Hall '-P 1'
_symmetry_space_group_name_H-M 'P -1'
_atom_sites_solution_hydrogens geom
_atom_sites_solution_primary direct
_atom_sites_solution_secondary difmap
_audit_creation_method SHELXL-97
_cell_angle_alpha 75.751(5)
_cell_angle_beta 67.156(5)
_cell_angle_gamma 66.433(6)
_cell_formula_units_Z 2
_cell_length_a 15.037(4)
_cell_length_b 15.770(5)
_cell_length_c 18.792(5)
_cell_measurement_reflns_used 852
_cell_measurement_temperature 293(2)
_cell_measurement_theta_max 24.00
_cell_measurement_theta_min 2.37
_cell_volume 3742.3(19)
_computing_cell_refinement 'Bruker SMART'
_computing_data_collection 'Bruker SMART'
_computing_data_reduction 'Bruker SAINT'
_computing_molecular_graphics 'Bruker SHELXTL'
_computing_publication_material 'Bruker SHELXTL'
_computing_structure_refinement 'SHELXL-97 (Sheldrick, 1997)'
_computing_structure_solution 'SHELXS-97 (Sheldrick, 1990)'
_diffrn_ambient_temperature 293(2)
_diffrn_measured_fraction_theta_full 0.992
_diffrn_measured_fraction_theta_max 0.992
_diffrn_measurement_device_type 'CCD area detector'
_diffrn_measurement_method 'phi and omega scans'
_diffrn_radiation_monochromator graphite
_diffrn_radiation_source 'fine-focus sealed tube'
_diffrn_radiation_type MoK\a
_diffrn_radiation_wavelength 0.71073
_diffrn_reflns_av_R_equivalents 0.0646
_diffrn_reflns_av_sigmaI/netI 0.1710
_diffrn_reflns_limit_h_max 17
_diffrn_reflns_limit_h_min -7
_diffrn_reflns_limit_k_max 18
_diffrn_reflns_limit_k_min -16
_diffrn_reflns_limit_l_max 22
_diffrn_reflns_limit_l_min -21
_diffrn_reflns_number 19530
_diffrn_reflns_theta_full 25.01
_diffrn_reflns_theta_max 25.01
_diffrn_reflns_theta_min 2.32
_exptl_absorpt_coefficient_mu 1.360
_exptl_absorpt_correction_T_max 1.00000
_exptl_absorpt_correction_T_min 0.79360
_exptl_absorpt_correction_type multi-scan
_exptl_absorpt_process_details SADABS
_exptl_crystal_density_diffrn 1.444
_exptl_crystal_density_meas ?
_exptl_crystal_density_method 'not measured'
_exptl_crystal_F_000 1646
_exptl_crystal_size_max 0.24
_exptl_crystal_size_mid 0.16
_exptl_crystal_size_min 0.14
_refine_diff_density_max 0.889
_refine_diff_density_min -0.392
_refine_diff_density_rms 0.104
_refine_ls_extinction_method none
_refine_ls_goodness_of_fit_ref 0.974
_refine_ls_hydrogen_treatment mixed
_refine_ls_matrix_type full
_refine_ls_number_parameters 884
_refine_ls_number_reflns 13107
_refine_ls_number_restraints 95
_refine_ls_restrained_S_all 0.975
_refine_ls_R_factor_all 0.1899
_refine_ls_R_factor_gt 0.0749
_refine_ls_shift/su_max 0.007
_refine_ls_shift/su_mean 0.006
_refine_ls_structure_factor_coef Fsqd
_refine_ls_weighting_details 'calc w=1/[\s^2^(Fo^2^)+(0.0864P)^2^+0.0000P] where P=(Fo^2^+2Fc^2^)/3'
_refine_ls_weighting_scheme calc
_refine_ls_wR_factor_gt 0.1543
_refine_ls_wR_factor_ref 0.2055
_reflns_number_gt 5783
_reflns_number_total 13107
_reflns_threshold_expression >2sigma(I)
_cod_data_source_file om060004ysi20060104_043415.cif
_cod_data_source_block 040601b
_cod_depositor_comments
;
The following automatic conversions were performed:

'_symmetry_cell_setting' value 'Triclinic' changed to 'triclinic'
according to /home/saulius/struct/CIF-dictionaries/cif_core.dic
dictionary named 'cif_core.dic' version 2.4.1 from
2010-06-29.

'_exptl_absorpt_correction_type' value 'MULTI-SCAN'
changed to 'multi-scan' according to
/home/saulius/struct/CIF-dictionaries/cif_core.dic dictionary named
'cif_core.dic' version 2.4.1 from 2010-06-29.

Automatic conversion script
Id: cif_fix_values 1715 2011-07-08 13:25:40Z adriana 

The following automatic conversions were performed:

'_exptl_crystal_density_meas' value 'NONE' was changed to '?' - the
value is perceived as not measured.

Automatic conversion script
Id: cif_fix_values 3008 2015-01-20 13:52:24Z robertas 
;
_cod_original_cell_volume 3742.2(19)
_cod_original_sg_symbol_H-M P-1
_cod_original_formula_sum 'C62.50 H46.50 Cl0.50 Fe6 O18 P3 S3'
_cod_database_code 4075042

loop_
_symmetry_equiv_pos_as_xyz
'x, y, z'
'-x, -y, -z'

loop_
_atom_site_label
_atom_site_type_symbol
_atom_site_fract_x
_atom_site_fract_y
_atom_site_fract_z
_atom_site_U_iso_or_equiv
_atom_site_adp_type
_atom_site_occupancy
_atom_site_symmetry_multiplicity
_atom_site_calc_flag
_atom_site_refinement_flags
Fe1 Fe 0.498781(15) 0.889161(14) 0.772128(11) 0.04594(8) Uani 1 1 d .
Fe2 Fe 0.572608(16) 0.887835(14) 0.875865(11) 0.04918(8) Uani 1 1 d .
Fe3 Fe 1.021626(16) 0.626262(15) 0.754609(12) 0.05074(9) Uani 1 1 d .
Fe4 Fe 1.130305(16) 0.718996(16) 0.651292(12) 0.05550(9) Uani 1 1 d .
Fe5 Fe 0.754738(16) 0.854503(15) 0.396209(11) 0.04981(9) Uani 1 1 d .
Fe6 Fe 0.865562(16) 0.697902(14) 0.447270(11) 0.04443(8) Uani 1 1 d .
P1 P 0.50444(3) 0.78480(3) 0.87637(2) 0.04613(15) Uani 1 1 d .
P2 P 1.10520(3) 0.69935(3) 0.77859(2) 0.05168(16) Uani 1 1 d .
P3 P 0.91441(3) 0.77442(3) 0.33035(2) 0.04477(15) Uani 1 1 d .
S1 S 0.66896(3) 0.83705(2) 0.75847(2) 0.04224(14) Uani 1 1 d .
S2 S 0.95707(3) 0.77316(3) 0.70176(2) 0.04740(14) Uani 1 1 d .
S3 S 0.84558(3) 0.83953(2) 0.47296(2) 0.04326(14) Uani 1 1 d .
O1 O 0.51658(11) 1.04820(9) 0.65564(8) 0.1108(7) Uani 1 1 d .
O2 O 0.46942(9) 0.78190(8) 0.68254(6) 0.0911(5) Uani 1 1 d .
O3 O 0.28175(9) 0.99277(9) 0.85089(7) 0.0913(6) Uani 1 1 d .
O4 O 0.63512(11) 1.05034(8) 0.83974(8) 0.1328(7) Uani 1 1 d .
O5 O 0.69033(11) 0.77501(11) 0.97786(7) 0.1275(8) Uani 1 1 d .
O6 O 0.38289(10) 0.99945(8) 0.98264(7) 0.0948(6) Uani 1 1 d .
O7 O 0.95809(9) 0.55396(7) 0.65890(7) 0.0912(5) Uani 1 1 d .
O8 O 0.86703(13) 0.60595(9) 0.90366(9) 0.1386(9) Uani 1 1 d .
O9 O 1.17868(9) 0.44791(8) 0.77392(7) 0.1008(6) Uani 1 1 d .
O10 O 1.32783(11) 0.56783(11) 0.62136(8) 0.1315(8) Uani 1 1 d .
O11 O 1.18025(12) 0.88973(9) 0.60514(9) 0.1412(8) Uani 1 1 d .
O12 O 1.13450(10) 0.69977(12) 0.49862(7) 0.1332(7) Uani 1 1 d .
O13 O 0.72790(10) 1.04003(8) 0.31282(8) 0.1041(7) Uani 1 1 d .
O14 O 0.67562(9) 0.78083(10) 0.31480(8) 0.1233(6) Uani 1 1 d .
O15 O 0.55900(9) 0.89409(10) 0.52394(7) 0.0972(7) Uani 1 1 d .
O16 O 0.81429(9) 0.57645(7) 0.38706(7) 0.0895(5) Uani 1 1 d .
O17 O 0.73321(10) 0.65702(8) 0.60378(7) 0.1008(7) Uani 1 1 d .
O18 O 1.06349(9) 0.56782(8) 0.45825(8) 0.0920(6) Uani 1 1 d .
C1 C 0.50988(11) 0.98710(11) 0.70232(9) 0.0603(7) Uani 1 1 d .
C2 C 0.48478(11) 0.82391(10) 0.71471(8) 0.0561(6) Uani 1 1 d .
C3 C 0.36518(12) 0.95283(10) 0.82059(8) 0.0590(7) Uani 1 1 d .
C4 C 0.61198(14) 0.98703(11) 0.85147(9) 0.0739(7) Uani 1 1 d .
C5 C 0.64538(13) 0.82006(12) 0.93692(9) 0.0742(8) Uani 1 1 d .
C6 C 0.45651(12) 0.95181(10) 0.94269(9) 0.0632(7) Uani 1 1 d .
C7 C 0.98263(13) 0.58047(11) 0.69659(9) 0.0650(7) Uani 1 1 d .
C8 C 0.92538(14) 0.61592(11) 0.84409(10) 0.0821(9) Uani 1 1 d .
C9 C 1.11804(12) 0.51738(11) 0.76636(9) 0.0645(7) Uani 1 1 d .
C10 C 1.25016(13) 0.62785(14) 0.63480(10) 0.0863(9) Uani 1 1 d .
C11 C 1.16397(14) 0.82254(12) 0.62252(10) 0.0861(8) Uani 1 1 d .
C12 C 1.13093(12) 0.70592(13) 0.55822(10) 0.0814(8) Uani 1 1 d .
C13 C 0.73869(12) 0.96685(12) 0.34677(9) 0.0692(7) Uani 1 1 d .
C14 C 0.70694(13) 0.81070(12) 0.34557(10) 0.0756(8) Uani 1 1 d .
C15 C 0.63569(11) 0.87864(12) 0.47432(9) 0.0651(7) Uani 1 1 d .
C16 C 0.83602(12) 0.62350(11) 0.40854(9) 0.0621(7) Uani 1 1 d .
C17 C 0.78265(12) 0.67456(9) 0.54300(9) 0.0588(7) Uani 1 1 d .
C18 C 0.98540(12) 0.62180(10) 0.45520(9) 0.0598(7) Uani 1 1 d .
C19 C 0.73975(10) 0.91504(9) 0.69749(7) 0.0422(5) Uani 1 1 d .
H19A H 0.6911 0.9746 0.6857 0.051 Uiso 1 1 calc R
H19B H 0.7746 0.9255 0.7268 0.051 Uiso 1 1 calc R
C20 C 0.81938(10) 0.87812(9) 0.62080(7) 0.0383(5) Uani 1 1 d .
C21 C 0.88908(10) 0.77891(9) 0.63635(7) 0.0455(5) Uani 1 1 d .
H21A H 0.9389 0.7566 0.5875 0.055 Uiso 1 1 calc R
H21B H 0.8482 0.7386 0.6596 0.055 Uiso 1 1 calc R
C22 C 0.75979(10) 0.87518(9) 0.56988(7) 0.0405(5) Uani 1 1 d .
H22A H 0.7097 0.9363 0.5640 0.049 Uiso 1 1 calc R
H22B H 0.7229 0.8319 0.5963 0.049 Uiso 1 1 calc R
C23 C 0.87848(10) 0.94479(9) 0.57960(8) 0.0535(6) Uani 1 1 d .
H23A H 0.9105 0.9503 0.6128 0.080 Uiso 1 1 calc R
H23B H 0.8321 1.0048 0.5676 0.080 Uiso 1 1 calc R
H23C H 0.9301 0.9214 0.5325 0.080 Uiso 1 1 calc R
C24 C 0.57834(10) 0.66195(9) 0.86533(8) 0.0459(6) Uani 1 1 d .
C25 C 0.57835(12) 0.59594(11) 0.92829(9) 0.0643(7) Uani 1 1 d .
H25 H 0.5422 0.6145 0.9779 0.077 Uiso 1 1 calc R
C26 C 0.63045(13) 0.50316(11) 0.91976(10) 0.0719(8) Uani 1 1 d .
H26 H 0.6276 0.4601 0.9637 0.086 Uiso 1 1 calc R
C27 C 0.68634(13) 0.47252(11) 0.84839(9) 0.0700(8) Uani 1 1 d .
H27 H 0.7215 0.4095 0.8431 0.084 Uiso 1 1 calc R
C28 C 0.68916(13) 0.53809(10) 0.78419(9) 0.0690(8) Uani 1 1 d .
H28 H 0.7272 0.5191 0.7348 0.083 Uiso 1 1 calc R
C29 C 0.63613(12) 0.63155(10) 0.79236(9) 0.0603(7) Uani 1 1 d .
H29 H 0.6391 0.6747 0.7485 0.072 Uiso 1 1 calc R
C30 C 0.38709(11) 0.78141(9) 0.95335(8) 0.0522(6) Uani 1 1 d .
C31 C 0.36997(13) 0.78942(11) 1.02943(8) 0.0666(7) Uani 1 1 d .
H31 H 0.4211 0.7940 1.0429 0.080 Uiso 1 1 calc R
C32 C 0.27602(14) 0.79070(12) 1.08638(10) 0.0926(9) Uani 1 1 d .
H32 H 0.2635 0.7997 1.1369 0.111 Uiso 1 1 calc R
C33 C 0.20473(14) 0.77911(11) 1.06869(11) 0.0831(9) Uani 1 1 d .
H33 H 0.1432 0.7789 1.1074 0.100 Uiso 1 1 calc R
C34 C 0.21977(14) 0.76744(12) 0.99474(11) 0.0856(9) Uani 1 1 d .
H34 H 0.1693 0.7589 0.9832 0.103 Uiso 1 1 calc R
C35 C 0.31096(11) 0.76857(11) 0.93741(9) 0.0625(7) Uani 1 1 d .
H35 H 0.3216 0.7605 0.8870 0.075 Uiso 1 1 calc R
C36 C 1.03785(11) 0.79897(10) 0.83496(8) 0.0550(7) Uani 1 1 d .
C37 C 1.09242(13) 0.85094(10) 0.83775(10) 0.0775(8) Uani 1 1 d .
H37 H 1.1622 0.8355 0.8102 0.093 Uiso 1 1 calc R
C38 C 1.04399(15) 0.92391(11) 0.88046(11) 0.0957(9) Uani 1 1 d .
H38 H 1.0811 0.9579 0.8824 0.115 Uiso 1 1 calc R
C39 C 0.94046(17) 0.94864(12) 0.92114(10) 0.1026(11) Uani 1 1 d .
H39 H 0.9076 1.0003 0.9488 0.123 Uiso 1 1 calc R
C40 C 0.88561(15) 0.89641(12) 0.92077(10) 0.0838(9) Uani 1 1 d .
H40 H 0.8162 0.9114 0.9495 0.101 Uiso 1 1 calc R
C41 C 0.93478(13) 0.82211(11) 0.87756(9) 0.0672(7) Uani 1 1 d .
H41 H 0.8981 0.7869 0.8770 0.081 Uiso 1 1 calc R
C42 C 1.21007(11) 0.63513(10) 0.81584(8) 0.0560(6) Uani 1 1 d .
C43 C 1.30484(12) 0.64123(11) 0.77780(10) 0.0747(8) Uani 1 1 d .
H43 H 1.3155 0.6802 0.7316 0.090 Uiso 1 1 calc R
C44 C 1.38902(12) 0.58948(13) 0.80656(10) 0.0901(8) Uani 1 1 d .
H44 H 1.4526 0.5965 0.7795 0.108 Uiso 1 1 calc R
C45 C 1.37762(14) 0.53164(14) 0.87129(10) 0.1009(9) Uani 1 1 d .
H45 H 1.4326 0.4969 0.8894 0.121 Uiso 1 1 calc R
C46 C 1.28002(15) 0.52463(14) 0.91146(10) 0.1009(10) Uani 1 1 d .
H46 H 1.2697 0.4857 0.9577 0.121 Uiso 1 1 calc R
C47 C 1.19651(13) 0.57596(12) 0.88267(9) 0.0747(8) Uani 1 1 d .
H47 H 1.1327 0.5692 0.9093 0.090 Uiso 1 1 calc R
C48 C 1.01907(11) 0.81654(10) 0.31055(7) 0.0479(6) Uani 1 1 d .
C49 C 1.00809(15) 0.90975(12) 0.28752(11) 0.0897(10) Uani 1 1 d .
H49 H 0.9462 0.9522 0.2823 0.108 Uiso 1 1 calc R
C50 C 1.08974(14) 0.93958(12) 0.27222(11) 0.0977(9) Uani 1 1 d .
H50 H 1.0836 1.0014 0.2540 0.117 Uiso 1 1 calc R
C51 C 1.17801(14) 0.87906(12) 0.28376(10) 0.0924(8) Uani 1 1 d .
H51 H 1.2313 0.9000 0.2757 0.111 Uiso 1 1 calc R
C52 C 1.18884(14) 0.78984(14) 0.30659(12) 0.1012(10) Uani 1 1 d .
H52 H 1.2504 0.7484 0.3132 0.121 Uiso 1 1 calc R
C53 C 1.10963(11) 0.75779(12) 0.32063(9) 0.0724(8) Uani 1 1 d .
H53 H 1.1184 0.6952 0.3372 0.087 Uiso 1 1 calc R
C54 C 0.94628(11) 0.73237(10) 0.23874(8) 0.0516(6) Uani 1 1 d .
C55 C 0.89888(14) 0.78611(13) 0.18692(9) 0.0855(9) Uani 1 1 d .
H55 H 0.8478 0.8431 0.1993 0.103 Uiso 1 1 calc R
C56 C 0.92650(16) 0.75612(15) 0.11429(9) 0.1088(10) Uani 1 1 d .
H56 H 0.8937 0.7936 0.0788 0.131 Uiso 1 1 calc R
C57 C 0.99836(14) 0.67547(13) 0.09622(10) 0.0992(8) Uani 1 1 d .
H57 H 1.0145 0.6552 0.0488 0.119 Uiso 1 1 calc R
C58 C 1.04892(13) 0.62176(12) 0.14641(10) 0.0846(8) Uani 1 1 d .
H58 H 1.1028 0.5666 0.1324 0.101 Uiso 1 1 calc R
C59 C 1.01939(13) 0.64994(10) 0.21869(9) 0.0659(8) Uani 1 1 d .
H59 H 1.0508 0.6109 0.2545 0.079 Uiso 1 1 calc R
C60 C 0.35612(12) 0.7834(2) 0.43009(11) 0.1234(15) Uani 0.50 1 d PDU
C61 C 0.45081(11) 0.70232(19) 0.44325(8) 0.2073(16) Uani 0.50 1 d PDU
C62 C 0.47010(10) 0.71638(12) 0.51330(8) 0.1349(14) Uani 0.50 1 d PDU
C63 C 0.56541(11) 0.64523(9) 0.52660(10) 0.1251(14) Uani 0.50 1 d PDU
C64 C 0.56844(15) 0.54611(10) 0.54644(14) 0.1830(16) Uani 0.50 1 d PDU
C65 C 0.64683(16) 0.48613(15) 0.58909(13) 0.1400(15) Uani 0.50 1 d PDU
Cl1 Cl 0.61820(16) 0.81945(10) 0.15875(13) 0.1223(10) Uani 0.25 1 d PDU
Cl2 Cl 0.49452(11) 0.70362(16) 0.19430(16) 0.1396(11) Uani 0.25 1 d PDU
C66 C 0.61467(12) 0.70925(11) 0.1725(3) 0.0959(16) Uani 0.25 1 d PDU

loop_
_atom_site_aniso_label
_atom_site_aniso_U_11
_atom_site_aniso_U_22
_atom_site_aniso_U_33
_atom_site_aniso_U_23
_atom_site_aniso_U_13
_atom_site_aniso_U_12
Fe1 0.04228(10) 0.05023(11) 0.04205(10) -0.00597(9) -0.01225(8) -0.01338(8)
Fe2 0.04937(11) 0.06117(11) 0.03878(10) -0.01545(8) -0.00650(8) -0.02233(8)
Fe3 0.05062(11) 0.05200(11) 0.05093(10) -0.01031(9) -0.02103(8) -0.01170(9)
Fe4 0.04435(10) 0.07699(13) 0.04826(11) -0.01585(9) -0.01445(8) -0.01905(9)
Fe5 0.04808(11) 0.05402(12) 0.04608(10) -0.01145(9) -0.02195(8) -0.00626(9)
Fe6 0.04887(10) 0.04417(10) 0.03810(10) -0.00501(8) -0.01349(8) -0.01406(8)
P1 0.04417(19) 0.0536(2) 0.03728(18) -0.00979(16) -0.00741(15) -0.01621(16)
P2 0.04650(19) 0.0620(2) 0.04981(19) -0.01301(16) -0.02177(14) -0.01185(17)
P3 0.0527(2) 0.0456(2) 0.03546(17) -0.00281(15) -0.01726(14) -0.01432(16)
S1 0.04049(17) 0.04635(18) 0.03803(16) -0.01095(14) -0.00832(13) -0.01355(14)
S2 0.04647(18) 0.0537(2) 0.04545(17) -0.01253(14) -0.01847(13) -0.01286(15)
S3 0.04444(18) 0.04558(19) 0.03737(16) -0.00685(14) -0.01401(13) -0.01094(15)
O1 0.0936(9) 0.0870(8) 0.1140(10) 0.0407(8) -0.0377(8) -0.0197(7)
O2 0.1110(7) 0.0963(7) 0.0954(6) -0.0286(5) -0.0522(5) -0.0357(5)
O3 0.0473(7) 0.1042(9) 0.0854(8) -0.0108(7) -0.0088(6) -0.0014(7)
O4 0.1898(10) 0.1240(7) 0.0941(9) -0.0502(6) 0.0321(8) -0.1162(5)
O5 0.1314(9) 0.1469(12) 0.0980(7) -0.0228(8) -0.0720(6) -0.0024(9)
O6 0.0823(8) 0.1023(7) 0.0859(7) -0.0540(6) -0.0019(6) -0.0169(6)
O7 0.1266(7) 0.0662(6) 0.1172(7) -0.0152(5) -0.0794(5) -0.0275(5)
O8 0.1627(12) 0.1058(8) 0.0934(10) -0.0226(8) 0.0429(10) -0.0674(8)
O9 0.0987(7) 0.0671(7) 0.1417(9) -0.0205(6) -0.0779(6) 0.0095(6)
O10 0.0694(9) 0.1647(12) 0.1272(10) -0.0713(8) -0.0257(7) 0.0190(9)
O11 0.1875(10) 0.1311(8) 0.1391(12) -0.0110(8) -0.0332(9) -0.1093(6)
O12 0.0967(8) 0.2549(13) 0.0613(6) -0.0554(7) -0.0121(6) -0.0639(8)
O13 0.1166(8) 0.0725(8) 0.1250(9) 0.0216(7) -0.0759(6) -0.0174(7)
O14 0.0769(6) 0.1639(9) 0.1623(8) -0.0847(6) -0.0560(5) -0.0183(6)
O15 0.0526(7) 0.1325(10) 0.0835(8) -0.0212(7) -0.0143(6) -0.0109(7)
O16 0.0985(7) 0.0977(6) 0.0961(7) -0.0453(5) -0.0250(5) -0.0431(5)
O17 0.1259(9) 0.1050(8) 0.0527(7) -0.0052(6) 0.0082(7) -0.0589(6)
O18 0.0777(7) 0.0683(7) 0.1202(9) 0.0085(7) -0.0460(6) -0.0130(6)
C1 0.0352(8) 0.0681(10) 0.0613(9) 0.0001(8) -0.0133(7) -0.0079(7)
C2 0.0514(8) 0.0601(9) 0.0543(8) -0.0151(7) -0.0191(6) -0.0096(7)
C3 0.0659(8) 0.0609(9) 0.0536(8) 0.0093(7) -0.0283(6) -0.0255(7)
C4 0.0941(11) 0.0754(9) 0.0508(8) -0.0294(7) 0.0062(8) -0.0431(7)
C5 0.0729(10) 0.0866(11) 0.0526(8) -0.0249(8) -0.0228(7) -0.0044(9)
C6 0.0730(9) 0.0644(8) 0.0617(8) -0.0234(6) -0.0108(7) -0.0339(6)
C7 0.0684(9) 0.0587(9) 0.0667(9) -0.0091(7) -0.0245(7) -0.0166(7)
C8 0.0983(12) 0.0692(9) 0.0743(11) -0.0113(8) -0.0092(9) -0.0404(8)
C9 0.0607(8) 0.0762(9) 0.0681(8) -0.0228(7) -0.0343(6) -0.0129(7)
C10 0.0547(10) 0.1198(14) 0.0719(10) -0.0295(9) -0.0156(8) -0.0110(10)
C11 0.1007(10) 0.1038(11) 0.0765(10) -0.0205(8) -0.0258(8) -0.0541(8)
C12 0.0482(8) 0.1278(13) 0.0741(10) -0.0270(9) -0.0109(7) -0.0352(8)
C13 0.0638(9) 0.0718(10) 0.0686(8) -0.0128(8) -0.0419(6) 0.0028(8)
C14 0.0548(9) 0.0760(10) 0.0930(10) -0.0437(8) -0.0233(7) -0.0001(8)
C15 0.0466(8) 0.0815(10) 0.0661(9) -0.0142(8) -0.0261(6) -0.0097(7)
C16 0.0713(9) 0.0630(9) 0.0518(8) -0.0098(7) -0.0138(7) -0.0266(7)
C17 0.0761(9) 0.0464(7) 0.0568(8) -0.0114(6) -0.0145(7) -0.0273(6)
C18 0.0667(9) 0.0505(8) 0.0566(9) 0.0006(7) -0.0152(7) -0.0229(7)
C19 0.0435(7) 0.0494(7) 0.0348(6) -0.0130(5) -0.0136(5) -0.0113(6)
C20 0.0366(6) 0.0404(7) 0.0393(6) -0.0086(5) -0.0146(5) -0.0099(5)
C21 0.0477(7) 0.0519(7) 0.0434(6) -0.0125(6) -0.0189(5) -0.0151(6)
C22 0.0340(6) 0.0500(8) 0.0331(6) -0.0089(6) -0.0110(5) -0.0074(6)
C23 0.0541(8) 0.0625(8) 0.0441(8) -0.0104(6) -0.0045(6) -0.0286(6)
C24 0.0481(7) 0.0508(8) 0.0403(7) 0.0018(6) -0.0154(6) -0.0215(6)
C25 0.0649(10) 0.0605(9) 0.0518(9) -0.0040(8) -0.0160(7) -0.0099(8)
C26 0.0791(11) 0.0516(9) 0.0638(10) 0.0069(8) -0.0260(8) -0.0062(9)
C27 0.0736(10) 0.0421(9) 0.0771(10) -0.0015(8) -0.0231(8) -0.0071(8)
C28 0.0812(11) 0.0547(9) 0.0553(9) -0.0197(7) -0.0071(8) -0.0144(8)
C29 0.0779(10) 0.0459(8) 0.0486(8) -0.0043(7) -0.0104(7) -0.0229(7)
C30 0.0633(8) 0.0507(7) 0.0383(7) -0.0089(6) -0.0002(6) -0.0285(6)
C31 0.0834(9) 0.0856(10) 0.0361(7) -0.0022(7) -0.0136(7) -0.0424(7)
C32 0.1129(12) 0.1212(12) 0.0451(9) -0.0142(9) 0.0090(9) -0.0718(9)
C33 0.0667(11) 0.0653(10) 0.0727(12) -0.0050(9) 0.0222(10) -0.0232(8)
C34 0.0638(9) 0.1068(12) 0.0849(12) -0.0147(10) -0.0045(9) -0.0444(8)
C35 0.0497(8) 0.0873(10) 0.0514(9) 0.0012(8) -0.0096(7) -0.0361(7)
C36 0.0504(8) 0.0526(9) 0.0523(8) -0.0073(7) -0.0217(6) -0.0023(7)
C37 0.0726(10) 0.0711(9) 0.0971(11) -0.0351(8) -0.0228(8) -0.0222(7)
C38 0.1327(13) 0.0522(9) 0.1239(12) -0.0215(8) -0.0628(9) -0.0257(8)
C39 0.1504(17) 0.0590(10) 0.0836(11) -0.0268(8) -0.0504(10) 0.0018(11)
C40 0.0785(12) 0.0855(11) 0.0747(10) -0.0352(8) -0.0135(9) -0.0111(9)
C41 0.0762(10) 0.0603(9) 0.0658(9) -0.0225(7) -0.0176(7) -0.0203(7)
C42 0.0478(7) 0.0636(9) 0.0598(8) -0.0185(6) -0.0256(6) -0.0077(6)
C43 0.0680(9) 0.0868(11) 0.0775(9) -0.0212(8) -0.0322(7) -0.0192(8)
C44 0.0546(8) 0.1358(13) 0.0957(10) -0.0352(9) -0.0351(7) -0.0245(8)
C45 0.0794(9) 0.1344(16) 0.1024(11) -0.0167(10) -0.0644(7) -0.0140(10)
C46 0.1156(13) 0.1058(15) 0.0733(9) -0.0065(10) -0.0614(8) -0.0020(12)
C47 0.0654(9) 0.1027(12) 0.0575(9) -0.0150(8) -0.0239(7) -0.0226(8)
C48 0.0554(7) 0.0639(8) 0.0276(6) -0.0037(6) -0.0108(5) -0.0269(6)
C49 0.0860(12) 0.0631(10) 0.1038(14) 0.0027(10) -0.0195(10) -0.0272(9)
C50 0.1182(12) 0.0917(10) 0.0935(13) -0.0075(9) -0.0102(10) -0.0710(8)
C51 0.0928(9) 0.1329(11) 0.0790(11) -0.0301(8) -0.0046(8) -0.0775(7)
C52 0.0751(10) 0.1267(13) 0.1121(14) 0.0038(12) -0.0283(9) -0.0565(9)
C53 0.0634(8) 0.0865(10) 0.0750(10) 0.0144(9) -0.0305(7) -0.0390(7)
C54 0.0617(8) 0.0578(8) 0.0412(7) 0.0077(6) -0.0258(6) -0.0249(6)
C55 0.1005(12) 0.0898(12) 0.0579(9) -0.0101(9) -0.0279(8) -0.0211(10)
C56 0.1403(14) 0.1529(16) 0.0430(8) -0.0037(10) -0.0414(8) -0.0525(12)
C57 0.1064(11) 0.1560(12) 0.0628(9) -0.0522(7) -0.0037(8) -0.0715(8)
C58 0.0787(10) 0.0954(10) 0.0800(10) -0.0484(8) 0.0095(9) -0.0414(8)
C59 0.0706(10) 0.0583(9) 0.0535(9) -0.0069(8) -0.0127(8) -0.0136(8)
C60 0.1119(18) 0.1287(19) 0.1209(19) -0.0002(15) -0.0349(13) -0.0432(13)
C61 0.200(2) 0.199(2) 0.196(2) -0.0129(16) -0.0385(14) -0.0715(14)
C62 0.1338(17) 0.1473(18) 0.1384(18) -0.0240(14) -0.0372(13) -0.0644(13)
C63 0.1196(17) 0.1252(17) 0.1352(18) -0.0148(14) -0.0368(13) -0.0505(12)
C64 0.1702(19) 0.183(2) 0.182(2) -0.0169(16) -0.0469(14) -0.0575(14)
C65 0.1400(18) 0.1389(19) 0.155(2) -0.0254(15) -0.0437(14) -0.0596(13)
Cl1 0.1275(12) 0.1512(14) 0.0970(11) -0.0135(10) -0.0530(9) -0.0403(10)
Cl2 0.1300(14) 0.1179(14) 0.1611(15) -0.0287(12) -0.0510(11) -0.0213(11)
C66 0.099(2) 0.096(2) 0.097(2) -0.0128(16) -0.0443(14) -0.0237(14)

loop_
_atom_type_symbol
_atom_type_description
_atom_type_scat_dispersion_real
_atom_type_scat_dispersion_imag
_atom_type_scat_source
C C 0.0033 0.0016 'International Tables Vol C Tables 4.2.6.8 and 6.1.1.4'
H H 0.0000 0.0000 'International Tables Vol C Tables 4.2.6.8 and 6.1.1.4'
O O 0.0106 0.0060 'International Tables Vol C Tables 4.2.6.8 and 6.1.1.4'
Cl Cl 0.1484 0.1585 'International Tables Vol C Tables 4.2.6.8 and 6.1.1.4'
P P 0.1023 0.0942 'International Tables Vol C Tables 4.2.6.8 and 6.1.1.4'
S S 0.1246 0.1234 'International Tables Vol C Tables 4.2.6.8 and 6.1.1.4'
Fe Fe 0.3463 0.8444 'International Tables Vol C Tables 4.2.6.8 and 6.1.1.4'

loop_
_geom_angle_atom_site_label_1
_geom_angle_atom_site_label_2
_geom_angle_atom_site_label_3
_geom_angle
C2 Fe1 C1 98.14(9)
C2 Fe1 C3 100.38(8)
C1 Fe1 C3 90.86(6)
C2 Fe1 P1 98.54(5)
C1 Fe1 P1 162.62(7)
C3 Fe1 P1 90.93(5)
C2 Fe1 S1 106.72(5)
C1 Fe1 S1 91.86(5)
C3 Fe1 S1 152.07(7)
P1 Fe1 S1 78.662(17)
C2 Fe1 Fe2 147.67(5)
C1 Fe1 Fe2 107.86(7)
C3 Fe1 Fe2 98.15(7)
P1 Fe1 Fe2 54.79(2)
S1 Fe1 Fe2 54.705(16)
C5 Fe2 C6 102.01(8)
C5 Fe2 C4 98.93(10)
C6 Fe2 C4 88.47(8)
C5 Fe2 P1 98.20(8)
C6 Fe2 P1 91.77(7)
C4 Fe2 P1 162.43(7)
C5 Fe2 S1 104.59(5)
C6 Fe2 S1 152.84(6)
C4 Fe2 S1 92.73(5)
P1 Fe2 S1 79.18(2)
C5 Fe2 Fe1 146.64(7)
C6 Fe2 Fe1 98.13(7)
C4 Fe2 Fe1 107.98(6)
P1 Fe2 Fe1 54.596(15)
S1 Fe2 Fe1 55.78(2)
C8 Fe3 C9 98.14(7)
C8 Fe3 C7 97.85(10)
C9 Fe3 C7 91.94(9)
C8 Fe3 P2 104.31(9)
C9 Fe3 P2 90.27(8)
C7 Fe3 P2 157.18(5)
C8 Fe3 S2 104.47(5)
C9 Fe3 S2 156.49(5)
C7 Fe3 S2 91.29(5)
P2 Fe3 S2 78.09(3)
C8 Fe3 Fe4 151.19(7)
C9 Fe3 Fe4 101.29(6)
C7 Fe3 Fe4 102.51(5)
P2 Fe3 Fe4 54.86(2)
S2 Fe3 Fe4 55.32(2)
C10 Fe4 C11 103.73(10)
C10 Fe4 C12 88.01(9)
C11 Fe4 C12 97.84(9)
C10 Fe4 P2 91.25(6)
C11 Fe4 P2 100.73(7)
C12 Fe4 P2 161.03(7)
C10 Fe4 S2 151.92(7)
C11 Fe4 S2 103.72(5)
C12 Fe4 S2 94.00(5)
P2 Fe4 S2 77.961(18)
C10 Fe4 Fe3 97.32(7)
C11 Fe4 Fe3 148.12(5)
C12 Fe4 Fe3 106.65(7)
P2 Fe4 Fe3 54.658(19)
S2 Fe4 Fe3 55.290(18)
C13 Fe5 C14 99.56(9)
C13 Fe5 C15 99.19(7)
C14 Fe5 C15 91.36(9)
C13 Fe5 P3 102.52(5)
C14 Fe5 P3 90.16(5)
C15 Fe5 P3 157.67(5)
C13 Fe5 S3 105.23(8)
C14 Fe5 S3 153.76(5)
C15 Fe5 S3 93.05(7)
P3 Fe5 S3 76.30(3)
C13 Fe5 Fe6 151.50(6)
C14 Fe5 Fe6 97.87(5)
C15 Fe5 Fe6 102.77(5)
P3 Fe5 Fe6 54.986(17)
S3 Fe5 Fe6 55.937(19)
C18 Fe6 C16 99.07(8)
C18 Fe6 C17 100.24(7)
C16 Fe6 C17 91.52(8)
C18 Fe6 P3 100.81(5)
C16 Fe6 P3 91.61(5)
C17 Fe6 P3 157.94(4)
C18 Fe6 S3 106.46(7)
C16 Fe6 S3 153.13(5)
C17 Fe6 S3 92.05(6)
P3 Fe6 S3 75.71(2)
C18 Fe6 Fe5 150.31(6)
C16 Fe6 Fe5 98.09(5)
C17 Fe6 Fe5 103.33(5)
P3 Fe6 Fe5 54.615(16)
S3 Fe6 Fe5 55.23(2)
C30 P1 C24 102.89(6)
C30 P1 Fe1 120.13(5)
C24 P1 Fe1 120.50(5)
C30 P1 Fe2 118.30(6)
C24 P1 Fe2 123.34(6)
Fe1 P1 Fe2 70.61(2)
C42 P2 C36 101.71(8)
C42 P2 Fe3 120.80(7)
C36 P2 Fe3 121.96(7)
C42 P2 Fe4 120.90(5)
C36 P2 Fe4 120.46(5)
Fe3 P2 Fe4 70.49(2)
C54 P3 C48 101.82(7)
C54 P3 Fe5 122.09(6)
C48 P3 Fe5 120.53(5)
C54 P3 Fe6 124.90(6)
C48 P3 Fe6 116.48(5)
Fe5 P3 Fe6 70.399(18)
C19 S1 Fe2 110.69(5)
C19 S1 Fe1 115.87(5)
Fe2 S1 Fe1 69.511(16)
C21 S2 Fe3 112.17(5)
C21 S2 Fe4 114.93(4)
Fe3 S2 Fe4 69.392(15)
C22 S3 Fe5 111.08(6)
C22 S3 Fe6 117.15(5)
Fe5 S3 Fe6 68.835(18)
O1 C1 Fe1 177.3(2)
O2 C2 Fe1 174.86(13)
O3 C3 Fe1 179.9(2)
O4 C4 Fe2 176.67(15)
O5 C5 Fe2 177.95(19)
O6 C6 Fe2 174.60(14)
O7 C7 Fe3 178.12(14)
O8 C8 Fe3 176.34(19)
O9 C9 Fe3 179.4(2)
O10 C10 Fe4 177.2(2)
O11 C11 Fe4 176.72(16)
O12 C12 Fe4 176.9(2)
O13 C13 Fe5 178.3(2)
O14 C14 Fe5 178.09(15)
O15 C15 Fe5 179.4(2)
O16 C16 Fe6 177.10(13)
O17 C17 Fe6 177.51(14)
O18 C18 Fe6 175.64(19)
C20 C19 S1 114.07(11)
C20 C19 H19A 108.7
S1 C19 H19A 108.7
C20 C19 H19B 108.7
S1 C19 H19B 108.7
H19A C19 H19B 107.6
C23 C20 C21 112.70(11)
C23 C20 C19 108.60(12)
C21 C20 C19 110.28(10)
C23 C20 C22 109.63(11)
C21 C20 C22 107.84(13)
C19 C20 C22 107.67(11)
C20 C21 S2 111.45(12)
C20 C21 H21A 109.3
S2 C21 H21A 109.3
C20 C21 H21B 109.3
S2 C21 H21B 109.3
H21A C21 H21B 108.0
C20 C22 S3 112.41(9)
C20 C22 H22A 109.1
S3 C22 H22A 109.1
C20 C22 H22B 109.1
S3 C22 H22B 109.1
H22A C22 H22B 107.9
C20 C23 H23A 109.5
C20 C23 H23B 109.5
H23A C23 H23B 109.5
C20 C23 H23C 109.5
H23A C23 H23C 109.5
H23B C23 H23C 109.5
C25 C24 C29 117.34(13)
C25 C24 P1 121.55(11)
C29 C24 P1 121.11(10)
C24 C25 C26 121.51(14)
C24 C25 H25 119.2
C26 C25 H25 119.2
C27 C26 C25 121.59(14)
C27 C26 H26 119.2
C25 C26 H26 119.2
C26 C27 C28 117.86(14)
C26 C27 H27 121.1
C28 C27 H27 121.1
C27 C28 C29 120.83(14)
C27 C28 H28 119.6
C29 C28 H28 119.6
C28 C29 C24 120.86(13)
C28 C29 H29 119.6
C24 C29 H29 119.6
C31 C30 C35 117.46(14)
C31 C30 P1 122.36(15)
C35 C30 P1 120.17(12)
C30 C31 C32 120.3(2)
C30 C31 H31 119.9
C32 C31 H31 119.9
C33 C32 C31 120.35(19)
C33 C32 H32 119.8
C31 C32 H32 119.8
C32 C33 C34 121.38(17)
C32 C33 H33 119.3
C34 C33 H33 119.3
C33 C34 C35 119.0(2)
C33 C34 H34 120.5
C35 C34 H34 120.5
C34 C35 C30 121.44(18)
C34 C35 H35 119.3
C30 C35 H35 119.3
C41 C36 C37 118.90(15)
C41 C36 P2 121.68(16)
C37 C36 P2 119.37(11)
C38 C37 C36 120.07(17)
C38 C37 H37 120.0
C36 C37 H37 120.0
C37 C38 C39 121.0(2)
C37 C38 H38 119.5
C39 C38 H38 119.5
C38 C39 C40 119.78(18)
C38 C39 H39 120.1
C40 C39 H39 120.1
C41 C40 C39 119.27(17)
C41 C40 H40 120.4
C39 C40 H40 120.4
C40 C41 C36 120.9(2)
C40 C41 H41 119.5
C36 C41 H41 119.5
C43 C42 C47 118.11(16)
C43 C42 P2 121.63(12)
C47 C42 P2 120.22(13)
C42 C43 C44 121.98(15)
C42 C43 H43 119.0
C44 C43 H43 119.0
C45 C44 C43 120.92(17)
C45 C44 H44 119.5
C43 C44 H44 119.5
C44 C45 C46 117.83(18)
C44 C45 H45 121.1
C46 C45 H45 121.1
C45 C46 C47 121.13(16)
C45 C46 H46 119.4
C47 C46 H46 119.4
C42 C47 C46 119.99(17)
C42 C47 H47 120.0
C46 C47 H47 120.0
C53 C48 C49 117.81(18)
C53 C48 P3 120.84(13)
C49 C48 P3 121.31(13)
C48 C49 C50 119.92(17)
C48 C49 H49 120.0
C50 C49 H49 120.0
C51 C50 C49 120.27(18)
C51 C50 H50 119.9
C49 C50 H50 119.9
C52 C51 C50 120.1(2)
C52 C51 H51 119.9
C50 C51 H51 119.9
C51 C52 C53 120.79(18)
C51 C52 H52 119.6
C53 C52 H52 119.6
C48 C53 C52 120.97(17)
C48 C53 H53 119.5
C52 C53 H53 119.5
C59 C54 C55 117.96(16)
C59 C54 P3 122.19(13)
C55 C54 P3 119.79(11)
C54 C55 C56 120.24(15)
C54 C55 H55 119.9
C56 C55 H55 119.9
C57 C56 C55 120.45(19)
C57 C56 H56 119.8
C55 C56 H56 119.8
C56 C57 C58 120.24(19)
C56 C57 H57 119.9
C58 C57 H57 119.9
C57 C58 C59 119.12(14)
C57 C58 H58 120.4
C59 C58 H58 120.4
C54 C59 C58 121.83(16)
C54 C59 H59 119.1
C58 C59 H59 119.1
C62 C61 C60 109.40(18)
C63 C62 C61 113.21(14)
C62 C63 C64 116.74(17)
C63 C64 C65 111.9(2)
Cl1 C66 Cl2 114.88(14)

loop_
_geom_bond_atom_site_label_1
_geom_bond_atom_site_label_2
_geom_bond_distance
Fe1 C2 1.779(2)
Fe1 C1 1.7813(16)
Fe1 C3 1.8139(14)
Fe1 P1 2.2324(6)
Fe1 S1 2.2807(8)
Fe1 Fe2 2.5836(7)
Fe2 C5 1.7585(19)
Fe2 C6 1.7764(14)
Fe2 C4 1.785(2)
Fe2 P1 2.2378(7)
Fe2 S1 2.2511(7)
Fe3 C8 1.7643(17)
Fe3 C9 1.7805(15)
Fe3 C7 1.810(2)
Fe3 P2 2.2281(8)
Fe3 S2 2.2611(7)
Fe3 Fe4 2.5746(6)
Fe4 C10 1.7675(17)
Fe4 C11 1.797(2)
Fe4 C12 1.807(2)
Fe4 P2 2.2335(8)
Fe4 S2 2.2619(8)
Fe5 C13 1.7556(17)
Fe5 C14 1.775(2)
Fe5 C15 1.7871(14)
Fe5 P3 2.2201(6)
Fe5 S3 2.2596(7)
Fe5 Fe6 2.5653(6)
Fe6 C18 1.7609(16)
Fe6 C16 1.787(2)
Fe6 C17 1.7960(14)
Fe6 P3 2.2302(6)
Fe6 S3 2.2789(8)
P1 C30 1.8068(15)
P1 C24 1.8244(14)
P2 C42 1.7981(17)
P2 C36 1.8248(17)
P3 C54 1.8166(17)
P3 C48 1.8211(19)
S1 C19 1.8344(15)
S2 C21 1.8468(18)
S3 C22 1.8432(12)
O1 C1 1.141(2)
O2 C2 1.134(3)
O3 C3 1.1335(17)
O4 C4 1.130(3)
O5 C5 1.142(2)
O6 C6 1.1493(17)
O7 C7 1.133(3)
O8 C8 1.144(2)
O9 C9 1.1301(18)
O10 C10 1.153(2)
O11 C11 1.124(3)
O12 C12 1.127(3)
O13 C13 1.155(2)
O14 C14 1.140(3)
O15 C15 1.1449(17)
O16 C16 1.124(3)
O17 C17 1.1329(18)
O18 C18 1.1557(19)
C19 C20 1.5380(16)
C19 H19A 0.9700
C19 H19B 0.9700
C20 C23 1.519(2)
C20 C21 1.5275(17)
C20 C22 1.562(2)
C21 H21A 0.9700
C21 H21B 0.9700
C22 H22A 0.9700
C22 H22B 0.9700
C23 H23A 0.9600
C23 H23B 0.9600
C23 H23C 0.9600
C24 C25 1.370(2)
C24 C29 1.389(2)
C25 C26 1.372(2)
C25 H25 0.9300
C26 C27 1.363(2)
C26 H26 0.9300
C27 C28 1.381(2)
C27 H27 0.9300
C28 C29 1.381(2)
C28 H28 0.9300
C29 H29 0.9300
C30 C31 1.380(2)
C30 C35 1.387(3)
C31 C32 1.398(2)
C31 H31 0.9300
C32 C33 1.325(4)
C32 H32 0.9300
C33 C34 1.365(3)
C33 H33 0.9300
C34 C35 1.380(2)
C34 H34 0.9300
C35 H35 0.9300
C36 C41 1.380(2)
C36 C37 1.393(3)
C37 C38 1.352(2)
C37 H37 0.9300
C38 C39 1.377(3)
C38 H38 0.9300
C39 C40 1.382(4)
C39 H39 0.9300
C40 C41 1.374(2)
C40 H40 0.9300
C41 H41 0.9300
C42 C43 1.355(2)
C42 C47 1.366(2)
C43 C44 1.431(3)
C43 H43 0.9300
C44 C45 1.326(2)
C44 H44 0.9300
C45 C46 1.402(3)
C45 H45 0.9300
C46 C47 1.423(3)
C46 H46 0.9300
C47 H47 0.9300
C48 C53 1.361(2)
C48 C49 1.387(2)
C49 C50 1.390(3)
C49 H49 0.9300
C50 C51 1.352(3)
C50 H50 0.9300
C51 C52 1.328(3)
C51 H51 0.9300
C52 C53 1.384(3)
C52 H52 0.9300
C53 H53 0.9300
C54 C59 1.3480(19)
C54 C55 1.351(2)
C55 C56 1.407(3)
C55 H55 0.9300
C56 C57 1.315(2)
C56 H56 0.9300
C57 C58 1.354(3)
C57 H57 0.9300
C58 C59 1.382(3)
C58 H58 0.9300
C59 H59 0.9300
C60 C61 1.544(3)
C61 C62 1.535(3)
C62 C63 1.493(2)
C63 C64 1.501(2)
C64 C65 1.548(3)
Cl1 C66 1.712(3)
Cl2 C66 1.725(3)

loop_
_geom_torsion_atom_site_label_1
_geom_torsion_atom_site_label_2
_geom_torsion_atom_site_label_3
_geom_torsion_atom_site_label_4
_geom_torsion
C2 Fe1 Fe2 C5 1.26(13)
C1 Fe1 Fe2 C5 -140.66(11)
C3 Fe1 Fe2 C5 125.78(11)
P1 Fe1 Fe2 C5 40.42(10)
S1 Fe1 Fe2 C5 -61.39(10)
C2 Fe1 Fe2 C6 -125.54(10)
C1 Fe1 Fe2 C6 92.54(7)
C3 Fe1 Fe2 C6 -1.03(7)
P1 Fe1 Fe2 C6 -86.38(6)
S1 Fe1 Fe2 C6 171.80(5)
C2 Fe1 Fe2 C4 143.44(10)
C1 Fe1 Fe2 C4 1.51(7)
C3 Fe1 Fe2 C4 -92.05(7)
P1 Fe1 Fe2 C4 -177.41(5)
S1 Fe1 Fe2 C4 80.78(5)
C2 Fe1 Fe2 P1 -39.16(9)
C1 Fe1 Fe2 P1 178.92(5)
C3 Fe1 Fe2 P1 85.36(6)
S1 Fe1 Fe2 P1 -101.81(2)
C2 Fe1 Fe2 S1 62.66(9)
C1 Fe1 Fe2 S1 -79.27(5)
C3 Fe1 Fe2 S1 -172.83(5)
P1 Fe1 Fe2 S1 101.81(2)
C8 Fe3 Fe4 C10 135.56(17)
C9 Fe3 Fe4 C10 4.06(11)
C7 Fe3 Fe4 C10 -90.51(9)
P2 Fe3 Fe4 C10 86.32(8)
S2 Fe3 Fe4 C10 -173.30(8)
C8 Fe3 Fe4 C11 4.3(2)
C9 Fe3 Fe4 C11 -127.21(14)
C7 Fe3 Fe4 C11 138.22(14)
P2 Fe3 Fe4 C11 -44.95(13)
S2 Fe3 Fe4 C11 55.43(13)
C8 Fe3 Fe4 C12 -134.33(16)
C9 Fe3 Fe4 C12 94.17(9)
C7 Fe3 Fe4 C12 -0.41(7)
P2 Fe3 Fe4 C12 176.43(5)
S2 Fe3 Fe4 C12 -83.19(6)
C8 Fe3 Fe4 P2 49.24(16)
C9 Fe3 Fe4 P2 -82.26(7)
C7 Fe3 Fe4 P2 -176.83(5)
S2 Fe3 Fe4 P2 100.38(3)
C8 Fe3 Fe4 S2 -51.14(16)
C9 Fe3 Fe4 S2 177.36(7)
C7 Fe3 Fe4 S2 82.79(5)
P2 Fe3 Fe4 S2 -100.38(3)
C13 Fe5 Fe6 C18 -4.06(18)
C14 Fe5 Fe6 C18 123.23(13)
C15 Fe5 Fe6 C18 -143.56(14)
P3 Fe5 Fe6 C18 38.59(12)
S3 Fe5 Fe6 C18 -58.57(12)
C13 Fe5 Fe6 C16 -128.86(14)
C14 Fe5 Fe6 C16 -1.57(7)
C15 Fe5 Fe6 C16 91.63(9)
P3 Fe5 Fe6 C16 -86.21(5)
S3 Fe5 Fe6 C16 176.63(5)
C13 Fe5 Fe6 C17 137.64(15)
C14 Fe5 Fe6 C17 -95.07(9)
C15 Fe5 Fe6 C17 -1.87(10)
P3 Fe5 Fe6 C17 -179.72(7)
S3 Fe5 Fe6 C17 83.13(7)
C13 Fe5 Fe6 P3 -42.65(13)
C14 Fe5 Fe6 P3 84.64(6)
C15 Fe5 Fe6 P3 177.85(8)
S3 Fe5 Fe6 P3 -97.16(3)
C13 Fe5 Fe6 S3 54.51(13)
C14 Fe5 Fe6 S3 -178.20(5)
C15 Fe5 Fe6 S3 -84.99(8)
P3 Fe5 Fe6 S3 97.16(3)
C2 Fe1 P1 C30 -87.82(9)
C1 Fe1 P1 C30 108.69(16)
C3 Fe1 P1 C30 12.81(10)
S1 Fe1 P1 C30 166.71(8)
Fe2 Fe1 P1 C30 112.14(8)
C2 Fe1 P1 C24 42.07(9)
C1 Fe1 P1 C24 -121.42(16)
C3 Fe1 P1 C24 142.71(10)
S1 Fe1 P1 C24 -63.40(7)
Fe2 Fe1 P1 C24 -117.96(7)
C2 Fe1 P1 Fe2 160.03(5)
C1 Fe1 P1 Fe2 -3.45(15)
C3 Fe1 P1 Fe2 -99.33(7)
S1 Fe1 P1 Fe2 54.57(2)
C5 Fe2 P1 C30 86.60(8)
C6 Fe2 P1 C30 -15.80(8)
C4 Fe2 P1 C30 -106.32(17)
S1 Fe2 P1 C30 -170.01(6)
Fe1 Fe2 P1 C30 -114.52(6)
C5 Fe2 P1 C24 -44.52(7)
C6 Fe2 P1 C24 -146.92(8)
C4 Fe2 P1 C24 122.56(16)
S1 Fe2 P1 C24 58.87(6)
Fe1 Fe2 P1 C24 114.37(6)
C5 Fe2 P1 Fe1 -158.88(5)
C6 Fe2 P1 Fe1 98.71(6)
C4 Fe2 P1 Fe1 8.19(16)
S1 Fe2 P1 Fe1 -55.49(2)
C8 Fe3 P2 C42 87.10(8)
C9 Fe3 P2 C42 -11.37(7)
C7 Fe3 P2 C42 -107.04(13)
S2 Fe3 P2 C42 -170.79(5)
Fe4 Fe3 P2 C42 -115.03(5)
C8 Fe3 P2 C36 -43.48(8)
C9 Fe3 P2 C36 -141.96(7)
C7 Fe3 P2 C36 122.38(13)
S2 Fe3 P2 C36 58.63(6)
Fe4 Fe3 P2 C36 114.39(6)
C8 Fe3 P2 Fe4 -157.87(6)
C9 Fe3 P2 Fe4 103.66(5)
C7 Fe3 P2 Fe4 7.99(12)
S2 Fe3 P2 Fe4 -55.758(16)
C10 Fe4 P2 C42 16.81(11)
C11 Fe4 P2 C42 -87.42(9)
C12 Fe4 P2 C42 104.32(17)
S2 Fe4 P2 C42 170.67(8)
Fe3 Fe4 P2 C42 114.90(8)
C10 Fe4 P2 C36 145.60(11)
C11 Fe4 P2 C36 41.37(9)
C12 Fe4 P2 C36 -126.89(17)
S2 Fe4 P2 C36 -60.54(7)
Fe3 Fe4 P2 C36 -116.31(8)
C10 Fe4 P2 Fe3 -98.09(9)
C11 Fe4 P2 Fe3 157.68(6)
C12 Fe4 P2 Fe3 -10.59(15)
S2 Fe4 P2 Fe3 55.77(2)
C13 Fe5 P3 C54 -79.76(10)
C14 Fe5 P3 C54 20.07(8)
C15 Fe5 P3 C54 114.0(2)
S3 Fe5 P3 C54 177.36(6)
Fe6 Fe5 P3 C54 119.58(7)
C13 Fe5 P3 C48 50.82(9)
C14 Fe5 P3 C48 150.64(7)
C15 Fe5 P3 C48 -115.4(2)
S3 Fe5 P3 C48 -52.06(5)
Fe6 Fe5 P3 C48 -109.85(6)
C13 Fe5 P3 Fe6 160.66(8)
C14 Fe5 P3 Fe6 -99.51(6)
C15 Fe5 P3 Fe6 -5.5(2)
S3 Fe5 P3 Fe6 57.78(2)
C18 Fe6 P3 C54 82.28(9)
C16 Fe6 P3 C54 -17.27(8)
C17 Fe6 P3 C54 -115.31(19)
S3 Fe6 P3 C54 -173.30(6)
Fe5 Fe6 P3 C54 -116.05(7)
C18 Fe6 P3 C48 -46.52(8)
C16 Fe6 P3 C48 -146.07(7)
C17 Fe6 P3 C48 115.89(19)
S3 Fe6 P3 C48 57.90(5)
Fe5 Fe6 P3 C48 115.15(6)
C18 Fe6 P3 Fe5 -161.67(7)
C16 Fe6 P3 Fe5 98.78(5)
C17 Fe6 P3 Fe5 0.74(19)
S3 Fe6 P3 Fe5 -57.25(2)
C5 Fe2 S1 C19 -99.02(9)
C6 Fe2 S1 C19 92.90(14)
C4 Fe2 S1 C19 0.94(8)
P1 Fe2 S1 C19 165.22(5)
Fe1 Fe2 S1 C19 110.91(5)
C5 Fe2 S1 Fe1 150.07(8)
C6 Fe2 S1 Fe1 -18.01(13)
C4 Fe2 S1 Fe1 -109.96(6)
P1 Fe2 S1 Fe1 54.32(2)
C2 Fe1 S1 C19 105.97(8)
C1 Fe1 S1 C19 6.90(8)
C3 Fe1 S1 C19 -88.47(12)
P1 Fe1 S1 C19 -158.42(6)
Fe2 Fe1 S1 C19 -103.76(6)
C2 Fe1 S1 Fe2 -150.27(5)
C1 Fe1 S1 Fe2 110.66(7)
C3 Fe1 S1 Fe2 15.30(11)
P1 Fe1 S1 Fe2 -54.65(2)
C8 Fe3 S2 C21 -93.35(10)
C9 Fe3 S2 C21 102.95(18)
C7 Fe3 S2 C21 5.10(6)
P2 Fe3 S2 C21 164.74(4)
Fe4 Fe3 S2 C21 109.45(5)
C8 Fe3 S2 Fe4 157.20(9)
C9 Fe3 S2 Fe4 -6.50(18)
C7 Fe3 S2 Fe4 -104.35(5)
P2 Fe3 S2 Fe4 55.29(2)
C10 Fe4 S2 C21 -91.41(17)
C11 Fe4 S2 C21 100.95(9)
C12 Fe4 S2 C21 1.86(8)
P2 Fe4 S2 C21 -160.78(5)
Fe3 Fe4 S2 C21 -105.65(6)
C10 Fe4 S2 Fe3 14.24(16)
C11 Fe4 S2 Fe3 -153.40(7)
C12 Fe4 S2 Fe3 107.51(7)
P2 Fe4 S2 Fe3 -55.125(19)
C13 Fe5 S3 C22 91.71(7)
C14 Fe5 S3 C22 -108.00(12)
C15 Fe5 S3 C22 -8.68(8)
P3 Fe5 S3 C22 -168.80(5)
Fe6 Fe5 S3 C22 -112.04(5)
C13 Fe5 S3 Fe6 -156.26(5)
C14 Fe5 S3 Fe6 4.04(11)
C15 Fe5 S3 Fe6 103.36(6)
P3 Fe5 S3 Fe6 -56.764(16)
C18 Fe6 S3 C22 -102.56(8)
C16 Fe6 S3 C22 96.19(12)
C17 Fe6 S3 C22 -1.24(8)
P3 Fe6 S3 C22 160.18(6)
Fe5 Fe6 S3 C22 103.59(6)
C18 Fe6 S3 Fe5 153.86(5)
C16 Fe6 S3 Fe5 -7.40(10)
C17 Fe6 S3 Fe5 -104.83(6)
P3 Fe6 S3 Fe5 56.59(2)
C2 Fe1 C1 O1 0(3)
C3 Fe1 C1 O1 -100(3)
P1 Fe1 C1 O1 164(3)
S1 Fe1 C1 O1 108(3)
Fe2 Fe1 C1 O1 161(3)
C1 Fe1 C2 O2 -127.2(14)
C3 Fe1 C2 O2 -34.8(15)
P1 Fe1 C2 O2 57.7(15)
S1 Fe1 C2 O2 138.3(14)
Fe2 Fe1 C2 O2 89.1(15)
C2 Fe1 C3 O3 -153(100)
C1 Fe1 C3 O3 -55(100)
P1 Fe1 C3 O3 108(100)
S1 Fe1 C3 O3 41(100)
Fe2 Fe1 C3 O3 53(100)
C5 Fe2 C4 O4 -59(3)
C6 Fe2 C4 O4 43(3)
P1 Fe2 C4 O4 134(3)
S1 Fe2 C4 O4 -164(3)
Fe1 Fe2 C4 O4 141(3)
C6 Fe2 C5 O5 57(5)
C4 Fe2 C5 O5 147(5)
P1 Fe2 C5 O5 -37(5)
S1 Fe2 C5 O5 -118(5)
Fe1 Fe2 C5 O5 -69(5)
C5 Fe2 C6 O6 120(2)
C4 Fe2 C6 O6 21(2)
P1 Fe2 C6 O6 -142(2)
S1 Fe2 C6 O6 -72(2)
Fe1 Fe2 C6 O6 -87(2)
C8 Fe3 C7 O7 125(4)
C9 Fe3 C7 O7 -136(4)
P2 Fe3 C7 O7 -41(4)
S2 Fe3 C7 O7 20(4)
Fe4 Fe3 C7 O7 -34(4)
C9 Fe3 C8 O8 24(3)
C7 Fe3 C8 O8 117(3)
P2 Fe3 C8 O8 -68(3)
S2 Fe3 C8 O8 -149(3)
Fe4 Fe3 C8 O8 -108(3)
C8 Fe3 C9 O9 56(16)
C7 Fe3 C9 O9 -43(16)
P2 Fe3 C9 O9 160(100)
S2 Fe3 C9 O9 -140(16)
Fe4 Fe3 C9 O9 -146(100)
C11 Fe4 C10 O10 -105(4)
C12 Fe4 C10 O10 -8(4)
P2 Fe4 C10 O10 153(4)
S2 Fe4 C10 O10 87(4)
Fe3 Fe4 C10 O10 99(4)
C10 Fe4 C11 O11 175(100)
C12 Fe4 C11 O11 86(3)
P2 Fe4 C11 O11 -91(3)
S2 Fe4 C11 O11 -10(3)
Fe3 Fe4 C11 O11 -55(3)
C10 Fe4 C12 O12 -76(3)
C11 Fe4 C12 O12 28(3)
P2 Fe4 C12 O12 -164(3)
S2 Fe4 C12 O12 132(3)
Fe3 Fe4 C12 O12 -173(3)
C14 Fe5 C13 O13 -17(5)
C15 Fe5 C13 O13 -110(5)
P3 Fe5 C13 O13 76(5)
S3 Fe5 C13 O13 155(5)
Fe6 Fe5 C13 O13 110(5)
C13 Fe5 C14 O14 -156(4)
C15 Fe5 C14 O14 -56(4)
P3 Fe5 C14 O14 102(4)
S3 Fe5 C14 O14 44(4)
Fe6 Fe5 C14 O14 47(4)
C13 Fe5 C15 O15 80(17)
C14 Fe5 C15 O15 -19(17)
P3 Fe5 C15 O15 -113(17)
S3 Fe5 C15 O15 -174(100)
Fe6 Fe5 C15 O15 -118(17)
C18 Fe6 C16 O16 110(3)
C17 Fe6 C16 O16 9(3)
P3 Fe6 C16 O16 -149(3)
S3 Fe6 C16 O16 -88(3)
Fe5 Fe6 C16 O16 -94(3)
C18 Fe6 C17 O17 -14(5)
C16 Fe6 C17 O17 85(5)
P3 Fe6 C17 O17 -177(100)
S3 Fe6 C17 O17 -122(5)
Fe5 Fe6 C17 O17 -176(100)
C16 Fe6 C18 O18 3.3(18)
C17 Fe6 C18 O18 96.5(18)
P3 Fe6 C18 O18 -90.1(18)
S3 Fe6 C18 O18 -168.3(18)
Fe5 Fe6 C18 O18 -121.3(18)
Fe2 S1 C19 C20 171.53(9)
Fe1 S1 C19 C20 -111.93(9)
S1 C19 C20 C23 -175.09(10)
S1 C19 C20 C21 -51.14(17)
S1 C19 C20 C22 66.28(12)
C23 C20 C21 S2 62.63(13)
C19 C20 C21 S2 -58.91(15)
C22 C20 C21 S2 -176.23(8)
Fe3 S2 C21 C20 162.72(7)
Fe4 S2 C21 C20 -120.57(7)
C23 C20 C22 S3 58.16(12)
C21 C20 C22 S3 -64.88(12)
C19 C20 C22 S3 176.13(9)
Fe5 S3 C22 C20 -172.52(8)
Fe6 S3 C22 C20 111.20(9)
C30 P1 C24 C25 -39.20(18)
Fe1 P1 C24 C25 -176.30(14)
Fe2 P1 C24 C25 97.92(16)
C30 P1 C24 C29 140.10(16)
Fe1 P1 C24 C29 3.00(19)
Fe2 P1 C24 C29 -82.78(17)
C29 C24 C25 C26 -2.1(3)
P1 C24 C25 C26 177.21(17)
C24 C25 C26 C27 1.4(3)
C25 C26 C27 C28 0.0(3)
C26 C27 C28 C29 -0.6(3)
C27 C28 C29 C24 -0.2(3)
C25 C24 C29 C28 1.5(3)
P1 C24 C29 C28 -177.80(16)
C24 P1 C30 C31 98.94(13)
Fe1 P1 C30 C31 -123.76(11)
Fe2 P1 C30 C31 -40.85(13)
C24 P1 C30 C35 -79.76(13)
Fe1 P1 C30 C35 57.54(13)
Fe2 P1 C30 C35 140.45(10)
C35 C30 C31 C32 -4.2(2)
P1 C30 C31 C32 177.04(12)
C30 C31 C32 C33 3.7(2)
C31 C32 C33 C34 -1.3(3)
C32 C33 C34 C35 -0.5(3)
C33 C34 C35 C30 -0.1(2)
C31 C30 C35 C34 2.5(2)
P1 C30 C35 C34 -178.76(12)
C42 P2 C36 C41 -125.43(14)
Fe3 P2 C36 C41 12.79(15)
Fe4 P2 C36 C41 97.64(13)
C42 P2 C36 C37 51.94(14)
Fe3 P2 C36 C37 -169.84(11)
Fe4 P2 C36 C37 -84.99(14)
C41 C36 C37 C38 -1.3(2)
P2 C36 C37 C38 -178.75(14)
C36 C37 C38 C39 -0.6(3)
C37 C38 C39 C40 2.3(3)
C38 C39 C40 C41 -2.1(3)
C39 C40 C41 C36 0.2(3)
C37 C36 C41 C40 1.5(2)
P2 C36 C41 C40 178.87(13)
C36 P2 C42 C43 -98.77(16)
Fe3 P2 C42 C43 122.38(15)
Fe4 P2 C42 C43 37.91(19)
C36 P2 C42 C47 83.47(17)
Fe3 P2 C42 C47 -55.38(16)
Fe4 P2 C42 C47 -139.85(13)
C47 C42 C43 C44 -1.4(3)
P2 C42 C43 C44 -179.21(16)
C42 C43 C44 C45 1.4(3)
C43 C44 C45 C46 -1.5(3)
C44 C45 C46 C47 1.7(3)
C43 C42 C47 C46 1.5(3)
P2 C42 C47 C46 179.37(16)
C45 C46 C47 C42 -1.7(3)
C54 P3 C48 C53 -85.89(13)
Fe5 P3 C48 C53 135.22(12)
Fe6 P3 C48 C53 53.34(14)
C54 P3 C48 C49 96.48(14)
Fe5 P3 C48 C49 -42.41(15)
Fe6 P3 C48 C49 -124.29(13)
C53 C48 C49 C50 2.8(3)
P3 C48 C49 C50 -179.47(15)
C48 C49 C50 C51 -3.6(3)
C49 C50 C51 C52 2.9(3)
C50 C51 C52 C53 -1.5(3)
C49 C48 C53 C52 -1.4(3)
P3 C48 C53 C52 -179.16(14)
C51 C52 C53 C48 0.8(3)
C48 P3 C54 C59 78.16(16)
Fe5 P3 C54 C59 -143.79(14)
Fe6 P3 C54 C59 -56.39(18)
C48 P3 C54 C55 -99.12(16)
Fe5 P3 C54 C55 38.93(18)
Fe6 P3 C54 C55 126.33(15)
C59 C54 C55 C56 -0.4(3)
P3 C54 C55 C56 176.95(17)
C54 C55 C56 C57 0.2(4)
C55 C56 C57 C58 -2.2(4)
C56 C57 C58 C59 4.2(3)
C55 C54 C59 C58 2.6(3)
P3 C54 C59 C58 -174.73(16)
C57 C58 C59 C54 -4.5(3)
C60 C61 C62 C63 -175.35(17)
C61 C62 C63 C64 -63.3(2)
C62 C63 C64 C65 -157.81(15)
